data_4020200
loop_
_publ_author_name
'N. R. Conley'
'R. J. Hung'
'C. G. Willson'

_journal_name_full 'Journal of Organic Chemistry'
_journal_page_first 4553
_journal_page_last 4555
_journal_paper_doi 10.1021/jo048031q
_journal_volume 70
_journal_year 2005
_chemical_formula_sum 'C10 H7 Br N2 O2'
_chemical_formula_weight 267.09
_space_group_IT_number 14
_symmetry_cell_setting monoclinic
_symmetry_space_group_name_Hall '-P 2yn'
_symmetry_space_group_name_H-M 'P 1 21/n 1'
_cell_angle_alpha 90.00
_cell_angle_beta 106.6440(13)
_cell_angle_gamma 90.00
_cell_formula_units_Z 4
_cell_length_a 11.5904(4)
_cell_length_b 5.7419(2)
_cell_length_c 16.1679(7)
_cell_measurement_temperature 298(2)
_cell_volume 1030.91(7)
_diffrn_ambient_temperature 298(2)
_exptl_crystal_density_diffrn 1.721
_cod_depositor_comments
;
The following automatic conversions were performed:
'_symmetry_cell_setting' value 'Monoclinic' changed to 'monoclinic'
according to '/home/saulius/struct/CIF-dictionaries/cif_core.dic'
dictionary named 'cif_core.dic' version 2.4.1 from 2010-06-29.

Automatic conversion script
Id: cif_fix_enum 1527 2010-12-29 10:47:43Z saulius 
;
_cod_original_sg_symbol_H-M 'P 21/n'
_cod_database_code 4020200

loop_
_symmetry_equiv_pos_as_xyz
'x, y, z'
'-x+1/2, y+1/2, -z+1/2'
'-x, -y, -z'
'x-1/2, -y-1/2, z-1/2'

loop_
_atom_site_label
_atom_site_type_symbol
_atom_site_fract_x
_atom_site_fract_y
_atom_site_fract_z
_atom_site_U_iso_or_equiv
_atom_site_adp_type
_atom_site_occupancy
_atom_site_symmetry_multiplicity
_atom_site_calc_flag
_atom_site_refinement_flags
_atom_site_disorder_assembly
_atom_site_disorder_group
Br Br 0.66042(5) 0.31407(13) 0.54541(3) 0.0959(3) Uani 1 1 d . . .
N1 N 0.4166(2) 0.0438(5) 0.87285(18) 0.0468(7) Uani 1 1 d . . .
C2 C 0.4275(3) -0.1689(6) 0.9144(2) 0.0483(8) Uani 1 1 d . . .
C3 C 0.3030(4) -0.2367(7) 0.9124(3) 0.0606(11) Uani 1 1 d . . .
C4 C 0.2281(4) -0.0733(8) 0.8729(3) 0.0644(11) Uani 1 1 d . . .
C5 C 0.2966(3) 0.1177(7) 0.8470(2) 0.0519(9) Uani 1 1 d . . .
O6 O 0.5194(3) -0.2741(4) 0.94445(19) 0.0665(8) Uani 1 1 d . . .
O7 O 0.2648(3) 0.3018(5) 0.8134(2) 0.0735(9) Uani 1 1 d . . .
N8 N 0.5142(3) 0.1835(6) 0.8736(2) 0.0475(7) Uani 1 1 d . . .
C9 C 0.5419(3) 0.2121(6) 0.7952(2) 0.0449(8) Uani 1 1 d . . .
C10 C 0.6053(3) 0.4092(7) 0.7840(3) 0.0527(9) Uani 1 1 d . . .
C11 C 0.6391(3) 0.4384(8) 0.7097(3) 0.0585(10) Uani 1 1 d . . .
C12 C 0.6106(3) 0.2718(7) 0.6468(3) 0.0572(10) Uani 1 1 d . . .
C13 C 0.5487(3) 0.0755(8) 0.6568(3) 0.0568(9) Uani 1 1 d . . .
C14 C 0.5140(3) 0.0438(7) 0.7307(2) 0.0496(8) Uani 1 1 d . . .
H8 H 0.515(3) 0.304(6) 0.899(2) 0.040(10) Uiso 1 1 d . . .
H13 H 0.530(4) -0.036(7) 0.618(3) 0.069(13) Uiso 1 1 d . . .
H14 H 0.475(4) -0.090(7) 0.735(3) 0.066(11) Uiso 1 1 d . . .
H10 H 0.620(4) 0.515(8) 0.824(3) 0.073(13) Uiso 1 1 d . . .
H11 H 0.679(4) 0.565(8) 0.705(3) 0.067(12) Uiso 1 1 d . . .
H3 H 0.296(5) -0.376(10) 0.935(4) 0.102(17) Uiso 1 1 d . . .
H4 H 0.152(4) -0.064(8) 0.858(3) 0.080(14) Uiso 1 1 d . . .

loop_
_atom_site_aniso_label
_atom_site_aniso_U_11
_atom_site_aniso_U_22
_atom_site_aniso_U_33
_atom_site_aniso_U_23
_atom_site_aniso_U_13
_atom_site_aniso_U_12
Br 0.0801(4) 0.1504(7) 0.0698(4) 0.0263(3) 0.0419(3) 0.0083(3)
N1 0.0425(16) 0.0488(15) 0.0513(16) 0.0056(13) 0.0170(13) -0.0022(12)
C2 0.055(2) 0.0505(19) 0.0434(19) 0.0006(15) 0.0209(16) 0.0018(16)
C3 0.075(3) 0.057(2) 0.059(3) -0.012(2) 0.034(2) -0.019(2)
C4 0.049(2) 0.084(3) 0.065(3) -0.022(2) 0.023(2) -0.015(2)
C5 0.045(2) 0.062(2) 0.048(2) -0.0110(17) 0.0125(16) 0.0031(17)
O6 0.073(2) 0.0618(15) 0.0700(19) 0.0189(13) 0.0289(16) 0.0140(14)
O7 0.0650(19) 0.0728(19) 0.076(2) 0.0024(15) 0.0101(15) 0.0215(14)
N8 0.0496(18) 0.0499(18) 0.0452(16) -0.0014(14) 0.0172(13) -0.0046(14)
C9 0.0341(17) 0.053(2) 0.047(2) 0.0059(15) 0.0113(15) 0.0036(14)
C10 0.049(2) 0.049(2) 0.061(2) 0.0003(18) 0.0174(18) -0.0087(16)
C11 0.044(2) 0.065(2) 0.069(3) 0.013(2) 0.0200(18) -0.0054(18)
C12 0.040(2) 0.079(3) 0.054(2) 0.0139(19) 0.0164(17) 0.0072(18)
C13 0.052(2) 0.068(2) 0.052(2) -0.005(2) 0.0170(18) -0.0020(19)
C14 0.047(2) 0.051(2) 0.054(2) -0.0044(17) 0.0187(17) -0.0058(16)

loop_
_geom_bond_atom_site_label_1
_geom_bond_atom_site_label_2
_geom_bond_distance
_geom_bond_site_symmetry_2
_geom_bond_publ_flag
Br C12 1.903(4) . ?
N1 C2 1.382(4) . ?
N1 N8 1.384(4) . ?
N1 C5 1.399(5) . ?
C2 O6 1.200(4) . ?
C2 C3 1.486(6) . ?
C3 C4 1.313(6) . ?
C3 H3 0.89(5) . ?
C4 C5 1.482(6) . ?
C4 H4 0.85(5) . ?
C5 O7 1.197(4) . ?
N8 C9 1.404(5) . ?
N8 H8 0.80(4) . ?
C9 C10 1.389(5) . ?
C9 C14 1.390(5) . ?
C10 C11 1.376(6) . ?
C10 H10 0.87(4) . ?
C11 C12 1.366(6) . ?
C11 H11 0.88(4) . ?
C12 C13 1.370(6) . ?
C13 C14 1.379(5) . ?
C13 H13 0.87(4) . ?
C14 H14 0.90(4) . ?

loop_
_cod_related_entry_id
_cod_related_entry_database
_cod_related_entry_code
1 ChemSpider 683017
